data_7021712
loop_
_publ_author_name
'Beckmann, Jens'
'Bolsinger, Jens'
'Duthie, Andrew'
'Finke, Pamela'

_publ_section_title
;
 Diarylhalotelluronium(iv) cations [(8-Me2NC10H6)2TeX](+) (X = Cl, Br, I)
 stabilized by intramolecularly coordinating N-donor substituents.
;
_journal_issue 34
_journal_name_full 'Dalton transactions (Cambridge, England : 2003)'
_journal_page_first 12193
_journal_page_last 12202
_journal_paper_doi 10.1039/c3dt51011e
_journal_volume 42
_journal_year 2013
_chemical_formula_sum 'C24 H22 Br4 N2 Te'
_chemical_formula_weight 785.68
_chemical_name_systematic
;
 ?
;
_space_group_IT_number 61
_symmetry_cell_setting orthorhombic
_symmetry_space_group_name_Hall '-P 2ac 2ab'
_symmetry_space_group_name_H-M 'P b c a'
_atom_sites_solution_hydrogens geom
_atom_sites_solution_primary direct
_atom_sites_solution_secondary difmap
_audit_creation_method SHELXL-97
_cell_angle_alpha 90.00
_cell_angle_beta 90.00
_cell_angle_gamma 90.00
_cell_formula_units_Z 8
_cell_length_a 14.315(6)
_cell_length_b 23.765(6)
_cell_length_c 14.779(12)
_cell_measurement_temperature 150
_cell_volume 5028(5)
_computing_structure_refinement 'SHELXL-97 (Sheldrick, 1997)'
_diffrn_ambient_temperature 150
_diffrn_measured_fraction_theta_full 0.986
_diffrn_measured_fraction_theta_max 0.986
_diffrn_radiation_monochromator graphite
_diffrn_radiation_source 'fine-focus sealed tube'
_diffrn_radiation_type MoK\a
_diffrn_radiation_wavelength 0.71073
_diffrn_reflns_av_R_equivalents 0.0000
_diffrn_reflns_av_sigmaI/netI 0.1133
_diffrn_reflns_limit_h_max 19
_diffrn_reflns_limit_h_min 0
_diffrn_reflns_limit_k_max 32
_diffrn_reflns_limit_k_min 0
_diffrn_reflns_limit_l_max 20
_diffrn_reflns_limit_l_min 0
_diffrn_reflns_number 6764
_diffrn_reflns_theta_full 29.27
_diffrn_reflns_theta_max 29.27
_diffrn_reflns_theta_min 2.16
_exptl_absorpt_coefficient_mu 7.556
_exptl_absorpt_correction_T_max 0.2042
_exptl_absorpt_correction_T_min 0.1080
_exptl_absorpt_correction_type refdelf
_exptl_absorpt_process_details 'Parkin S,Moezzi B & Hope H, (1995) J. Appl. Cryst. 28, 53-56'
_exptl_crystal_colour red
_exptl_crystal_density_diffrn 2.076
_exptl_crystal_density_method 'not measured'
_exptl_crystal_description prism
_exptl_crystal_F_000 2976
_exptl_crystal_size_max 0.10
_exptl_crystal_size_mid 0.10
_exptl_crystal_size_min 0.05
_refine_diff_density_max 0.721
_refine_diff_density_min -1.040
_refine_diff_density_rms 0.170
_refine_ls_extinction_method none
_refine_ls_goodness_of_fit_ref 0.928
_refine_ls_hydrogen_treatment constr
_refine_ls_matrix_type full
_refine_ls_number_parameters 280
_refine_ls_number_reflns 6764
_refine_ls_number_restraints 0
_refine_ls_restrained_S_all 0.928
_refine_ls_R_factor_all 0.1055
_refine_ls_R_factor_gt 0.0492
_refine_ls_shift/su_max 0.001
_refine_ls_shift/su_mean 0.000
_refine_ls_structure_factor_coef Fsqd
_refine_ls_weighting_details 'calc w=1/[\s^2^(Fo^2^)+(0.0216P)^2^+0.0000P] where P=(Fo^2^+2Fc^2^)/3'
_refine_ls_weighting_scheme calc
_refine_ls_wR_factor_gt 0.0675
_refine_ls_wR_factor_ref 0.0807
_reflns_number_gt 4008
_reflns_number_total 6764
_reflns_threshold_expression >2sigma(I)
_cod_data_source_file c3dt51011e.txt
_cod_data_source_block 8
_cod_database_code 7021712

loop_
_symmetry_equiv_pos_as_xyz
'x, y, z'
'-x+1/2, -y, z+1/2'
'x+1/2, -y+1/2, -z'
'-x, y+1/2, -z+1/2'
'-x, -y, -z'
'x-1/2, y, -z-1/2'
'-x-1/2, y-1/2, z'
'x, -y-1/2, z-1/2'

loop_
_atom_site_label
_atom_site_type_symbol
_atom_site_fract_x
_atom_site_fract_y
_atom_site_fract_z
_atom_site_U_iso_or_equiv
_atom_site_adp_type
_atom_site_occupancy
_atom_site_symmetry_multiplicity
_atom_site_calc_flag
_atom_site_refinement_flags
C1 C 0.2585(5) 0.1440(3) 0.1448(4) 0.0422(17) Uani 1 1 d .
H1A H 0.3151 0.1651 0.1366 0.063 Uiso 1 1 calc R
H1B H 0.2083 0.1623 0.1135 0.063 Uiso 1 1 calc R
H1C H 0.2667 0.1067 0.1211 0.063 Uiso 1 1 calc R
C2 C 0.3170(4) 0.1221(2) 0.2961(5) 0.0368(15) Uani 1 1 d .
H2A H 0.3710 0.1437 0.2794 0.055 Uiso 1 1 calc R
H2B H 0.3287 0.0829 0.2846 0.055 Uiso 1 1 calc R
H2C H 0.3041 0.1274 0.3592 0.055 Uiso 1 1 calc R
C3 C 0.2275(5) 0.3533(3) 0.1710(4) 0.0421(16) Uani 1 1 d .
H3A H 0.2413 0.3260 0.1249 0.063 Uiso 1 1 calc R
H3B H 0.2447 0.3901 0.1500 0.063 Uiso 1 1 calc R
H3C H 0.1619 0.3525 0.1842 0.063 Uiso 1 1 calc R
C4 C 0.3784(4) 0.3306(3) 0.2332(5) 0.0503(19) Uani 1 1 d .
H4A H 0.3844 0.3028 0.1866 0.075 Uiso 1 1 calc R
H4B H 0.4095 0.3178 0.2869 0.075 Uiso 1 1 calc R
H4C H 0.4062 0.3652 0.2133 0.075 Uiso 1 1 calc R
C10 C 0.1285(4) 0.1776(2) 0.3927(4) 0.0231(12) Uani 1 1 d .
C11 C 0.0931(4) 0.1865(2) 0.4772(4) 0.0285(13) Uani 1 1 d .
H11 H 0.1115 0.2180 0.5101 0.034 Uiso 1 1 calc R
C12 C 0.0288(4) 0.1482(3) 0.5148(4) 0.0316(14) Uani 1 1 d .
H12 H 0.0078 0.1536 0.5737 0.038 Uiso 1 1 calc R
C13 C -0.0030(4) 0.1036(2) 0.4666(4) 0.0296(13) Uani 1 1 d .
H13 H -0.0501 0.0811 0.4903 0.035 Uiso 1 1 calc R
C14 C 0.0349(4) 0.0912(2) 0.3806(4) 0.0258(12) Uani 1 1 d .
C15 C 0.0052(4) 0.0452(2) 0.3252(5) 0.0343(14) Uani 1 1 d .
C16 C 0.0435(5) 0.0344(2) 0.2429(5) 0.0380(15) Uani 1 1 d .
H16 H 0.0188 0.0065 0.2059 0.046 Uiso 1 1 calc R
C17 C 0.1204(5) 0.0657(2) 0.2149(4) 0.0362(14) Uani 1 1 d .
H17 H 0.1501 0.0562 0.1610 0.043 Uiso 1 1 calc R
C18 C 0.1535(4) 0.1099(2) 0.2643(4) 0.0273(12) Uani 1 1 d .
C19 C 0.1066(4) 0.1265(2) 0.3451(4) 0.0241(12) Uani 1 1 d .
C20 C 0.1337(3) 0.3158(2) 0.3779(4) 0.0214(12) Uani 1 1 d .
C21 C 0.0495(4) 0.3102(2) 0.4228(4) 0.0245(11) Uani 1 1 d .
H21 H 0.0162 0.2767 0.4195 0.029 Uiso 1 1 calc R
C22 C 0.0145(4) 0.3559(2) 0.4736(4) 0.0258(13) Uani 1 1 d .
H22 H -0.0427 0.3521 0.5028 0.031 Uiso 1 1 calc R
C23 C 0.0621(4) 0.4055(2) 0.4811(4) 0.0291(13) Uani 1 1 d .
H23 H 0.0387 0.4341 0.5174 0.035 Uiso 1 1 calc R
C24 C 0.1462(3) 0.4133(2) 0.4342(4) 0.0229(11) Uani 1 1 d .
C25 C 0.2005(4) 0.4630(2) 0.4380(4) 0.0286(12) Uani 1 1 d .
C26 C 0.2823(4) 0.4698(2) 0.3924(5) 0.0384(15) Uani 1 1 d .
H26 H 0.3188 0.5017 0.4011 0.046 Uiso 1 1 calc R
C27 C 0.3103(4) 0.4277(3) 0.3320(5) 0.0392(15) Uani 1 1 d .
H27 H 0.3647 0.4328 0.2986 0.047 Uiso 1 1 calc R
C28 C 0.2602(4) 0.3798(2) 0.3210(4) 0.0264(12) Uani 1 1 d .
C29 C 0.1813(3) 0.3688(2) 0.3768(4) 0.0201(11) Uani 1 1 d .
N1 N 0.2362(3) 0.14064(19) 0.2424(3) 0.0271(11) Uani 1 1 d .
N2 N 0.2803(3) 0.33984(19) 0.2527(3) 0.0254(10) Uani 1 1 d .
Te1 Te 0.20162(2) 0.242819(13) 0.31917(2) 0.02111(8) Uani 1 1 d .
Br1 Br 0.06267(4) 0.23693(2) 0.19989(4) 0.03272(14) Uani 1 1 d .
Br2 Br 0.32309(4) 0.25137(3) 0.45934(4) 0.03799(15) Uani 1 1 d .
Br3 Br -0.09253(5) -0.00324(3) 0.36646(6) 0.0533(2) Uani 1 1 d .
Br4 Br 0.15945(5) 0.52525(2) 0.51053(4) 0.03756(15) Uani 1 1 d .

loop_
_atom_site_aniso_label
_atom_site_aniso_U_11
_atom_site_aniso_U_22
_atom_site_aniso_U_33
_atom_site_aniso_U_23
_atom_site_aniso_U_13
_atom_site_aniso_U_12
C1 0.055(4) 0.051(4) 0.020(3) 0.001(3) 0.013(3) 0.009(3)
C2 0.034(3) 0.030(3) 0.047(4) -0.003(3) 0.008(3) 0.007(2)
C3 0.054(4) 0.041(3) 0.031(4) 0.002(3) 0.008(4) 0.000(3)
C4 0.032(4) 0.065(5) 0.054(5) -0.013(4) 0.018(4) 0.014(3)
C10 0.026(3) 0.029(3) 0.015(3) -0.001(2) -0.003(2) 0.006(2)
C11 0.031(3) 0.031(3) 0.023(3) 0.001(2) -0.001(3) 0.006(2)
C12 0.032(3) 0.040(3) 0.022(3) 0.007(3) 0.006(3) 0.004(3)
C13 0.024(3) 0.032(3) 0.032(3) 0.009(3) 0.006(3) -0.002(2)
C14 0.022(3) 0.023(3) 0.032(3) 0.009(2) -0.008(3) 0.002(2)
C15 0.033(3) 0.023(3) 0.047(4) 0.005(3) -0.014(3) -0.002(2)
C16 0.048(4) 0.021(3) 0.045(4) -0.001(3) -0.014(3) 0.004(3)
C17 0.052(4) 0.025(3) 0.032(3) -0.002(3) -0.008(3) 0.006(3)
C18 0.031(3) 0.022(3) 0.028(3) -0.003(2) 0.000(3) 0.010(2)
C19 0.028(3) 0.020(2) 0.025(3) 0.004(2) -0.002(2) 0.005(2)
C20 0.012(3) 0.029(3) 0.022(3) 0.001(2) 0.002(2) 0.006(2)
C21 0.027(3) 0.024(3) 0.023(3) 0.004(2) -0.002(3) 0.000(2)
C22 0.022(3) 0.023(3) 0.032(3) 0.001(2) 0.008(3) 0.004(2)
C23 0.024(3) 0.033(3) 0.030(3) -0.003(3) 0.007(3) 0.008(2)
C24 0.016(2) 0.031(3) 0.021(3) -0.003(2) 0.002(2) 0.003(2)
C25 0.030(3) 0.026(3) 0.030(3) 0.001(2) -0.002(3) 0.004(2)
C26 0.038(4) 0.025(3) 0.052(4) -0.002(3) 0.007(3) -0.014(3)
C27 0.032(3) 0.038(3) 0.048(4) 0.006(3) 0.014(3) -0.007(3)
C28 0.024(3) 0.022(2) 0.034(3) 0.002(3) 0.006(3) 0.003(2)
C29 0.012(2) 0.024(2) 0.024(3) 0.003(2) -0.002(2) 0.0019(19)
N1 0.032(3) 0.025(2) 0.024(3) -0.002(2) 0.003(2) 0.005(2)
N2 0.024(3) 0.029(2) 0.023(2) 0.003(2) 0.007(2) 0.0054(19)
Te1 0.02064(14) 0.02212(15) 0.02056(14) -0.00023(15) 0.00092(15) 0.00356(14)
Br1 0.0383(3) 0.0347(3) 0.0251(3) 0.0011(3) -0.0080(2) 0.0066(3)
Br2 0.0286(3) 0.0428(3) 0.0426(3) -0.0048(3) -0.0125(2) 0.0059(3)
Br3 0.0454(4) 0.0366(3) 0.0780(5) 0.0167(4) -0.0132(4) -0.0131(3)
Br4 0.0503(4) 0.0241(3) 0.0383(3) -0.0047(3) 0.0052(3) 0.0011(3)

loop_
_atom_type_symbol
_atom_type_description
_atom_type_scat_dispersion_real
_atom_type_scat_dispersion_imag
_atom_type_scat_source
C C 0.0033 0.0016 'International Tables Vol C Tables 4.2.6.8 and 6.1.1.4'
H H 0.0000 0.0000 'International Tables Vol C Tables 4.2.6.8 and 6.1.1.4'
N N 0.0061 0.0033 'International Tables Vol C Tables 4.2.6.8 and 6.1.1.4'
Te Te -0.5308 1.6751 'International Tables Vol C Tables 4.2.6.8 and 6.1.1.4'
Br Br -0.2901 2.4595 'International Tables Vol C Tables 4.2.6.8 and 6.1.1.4'

loop_
_geom_angle_atom_site_label_1
_geom_angle_atom_site_label_2
_geom_angle_atom_site_label_3
_geom_angle
C11 C10 C19 119.8(5)
C11 C10 Te1 121.9(4)
C19 C10 Te1 117.7(4)
C10 C11 C12 120.3(6)
C13 C12 C11 121.1(6)
C12 C13 C14 120.5(5)
C13 C14 C19 119.0(5)
C13 C14 C15 124.1(5)
C19 C14 C15 116.9(5)
C16 C15 C14 122.5(6)
C16 C15 Br3 117.8(5)
C14 C15 Br3 119.7(5)
C15 C16 C17 118.9(6)
C18 C17 C16 121.8(6)
C17 C18 C19 119.9(6)
C17 C18 N1 124.1(5)
C19 C18 N1 115.9(5)
C14 C19 C18 118.9(5)
C14 C19 C10 118.3(5)
C18 C19 C10 122.8(5)
C21 C20 C29 120.4(5)
C21 C20 Te1 120.4(4)
C29 C20 Te1 119.0(3)
C20 C21 C22 119.4(5)
C23 C22 C21 122.0(5)
C22 C23 C24 120.2(5)
C23 C24 C25 124.2(5)
C23 C24 C29 119.5(5)
C25 C24 C29 116.3(5)
C26 C25 C24 123.4(5)
C26 C25 Br4 116.8(4)
C24 C25 Br4 119.8(4)
C25 C26 C27 118.6(5)
C28 C27 C26 121.8(6)
C27 C28 N2 122.9(5)
C27 C28 C29 120.2(5)
N2 C28 C29 116.8(5)
C28 C29 C20 123.1(5)
C28 C29 C24 118.8(5)
C20 C29 C24 118.1(5)
C18 N1 C2 112.1(4)
C18 N1 C1 115.3(5)
C2 N1 C1 111.8(5)
C28 N2 C4 116.1(5)
C28 N2 C3 109.8(4)
C4 N2 C3 111.7(5)
C10 Te1 C20 98.88(19)
C10 Te1 Br1 86.18(15)
C20 Te1 Br1 88.40(14)
C10 Te1 Br2 88.86(15)
C20 Te1 Br2 85.53(14)
Br1 Te1 Br2 171.48(2)

loop_
_geom_bond_atom_site_label_1
_geom_bond_atom_site_label_2
_geom_bond_distance
C1 N1 1.479(7)
C2 N1 1.470(7)
C3 N2 1.460(8)
C4 N2 1.451(7)
C10 C11 1.363(8)
C10 C19 1.438(7)
C10 Te1 2.162(6)
C11 C12 1.410(8)
C12 C13 1.355(8)
C13 C14 1.413(8)
C14 C19 1.426(7)
C14 C15 1.430(8)
C15 C16 1.359(9)
C15 Br3 1.912(6)
C16 C17 1.392(9)
C17 C18 1.363(8)
C18 C19 1.426(8)
C18 N1 1.429(7)
C20 C21 1.382(7)
C20 C29 1.432(7)
C20 Te1 2.170(5)
C21 C22 1.412(7)
C22 C23 1.366(8)
C23 C24 1.402(7)
C24 C25 1.416(7)
C24 C29 1.446(7)
C25 C26 1.360(8)
C25 Br4 1.918(6)
C26 C27 1.398(9)
C27 C28 1.356(8)
C28 N2 1.414(7)
C28 C29 1.423(7)
Te1 Br1 2.6615(13)
Te1 Br2 2.7123(16)
